data_4068863
loop_
_publ_author_name
'Alberola, Antonio'
'Blair, Victoria L.'
'Carrella, Luca M.'
'Clegg, William'
'Kennedy, Alan R.'
'Klett, Jan'
'Mulvey, Robert E.'
'Newton, Sean'
'Rentschler, Eva'
'Russo, Luca'

_publ_section_title
;
 Bis[(trimethylsilyl)methyl]manganese: Structural Variations of Its
 Solvent-Free and TMEDA-, Pyridine-, and Dioxane-Complexed Forms
;
_journal_issue 7
_journal_name_full Organometallics
_journal_page_first 2112
_journal_paper_doi 10.1021/om801135d
_journal_volume 28
_journal_year 2009
_chemical_formula_sum 'C18 H32 Mn N2 Si2'
_chemical_formula_weight 387.58
_chemical_name_systematic
;
 ?
;
_space_group_IT_number 2
_symmetry_cell_setting triclinic
_symmetry_space_group_name_Hall '-P 1'
_symmetry_space_group_name_H-M 'P -1'
_atom_sites_solution_hydrogens geom
_atom_sites_solution_primary direct
_atom_sites_solution_secondary difmap
_audit_creation_method SHELXL-97
_cell_angle_alpha 101.911(4)
_cell_angle_beta 110.874(4)
_cell_angle_gamma 103.379(4)
_cell_formula_units_Z 4
_cell_length_a 12.3232(6)
_cell_length_b 12.5823(6)
_cell_length_c 16.7053(6)
_cell_measurement_reflns_used 22467
_cell_measurement_temperature 123(2)
_cell_measurement_theta_max 29.85
_cell_measurement_theta_min 2.49
_cell_volume 2232.5(2)
_computing_structure_refinement 'SHELXL-97 (Sheldrick, 1997)'
_diffrn_ambient_temperature 123(2)
_diffrn_measured_fraction_theta_full 0.981
_diffrn_measured_fraction_theta_max 0.916
_diffrn_measurement_device_type 'Oxford Xcalibur S'
_diffrn_measurement_method 'omega scans'
_diffrn_radiation_monochromator graphite
_diffrn_radiation_source 'fine-focus sealed tube'
_diffrn_radiation_type MoK\a
_diffrn_radiation_wavelength 0.71073
_diffrn_reflns_av_R_equivalents 0.0334
_diffrn_reflns_av_sigmaI/netI 0.0457
_diffrn_reflns_limit_h_max 16
_diffrn_reflns_limit_h_min -16
_diffrn_reflns_limit_k_max 17
_diffrn_reflns_limit_k_min -16
_diffrn_reflns_limit_l_max 23
_diffrn_reflns_limit_l_min -23
_diffrn_reflns_number 43395
_diffrn_reflns_theta_full 26.00
_diffrn_reflns_theta_max 29.93
_diffrn_reflns_theta_min 2.59
_exptl_absorpt_coefficient_mu 0.700
_exptl_absorpt_correction_T_max 0.820
_exptl_absorpt_correction_T_min 0.731
_exptl_absorpt_correction_type analytical
_exptl_absorpt_process_details
;
CrysAlis RED, Oxford Diffraction Ltd.,
Version 1.171.32.17 (release 11-02-2008 CrysAlis171 .NET)
(compiled Feb 11 2008,09:33:37)
Analytical numeric absorption correction using a multifaceted crystal
            model based on expressions derived by R.C. Clark & J.S. Reid.
(Clark, R. C. & Reid, J. S. (1995). Acta Cryst. A51, 887-897)
;
_exptl_crystal_colour black
_exptl_crystal_density_diffrn 1.153
_exptl_crystal_density_method 'not measured'
_exptl_crystal_description lump
_exptl_crystal_F_000 828
_exptl_crystal_size_max 0.60
_exptl_crystal_size_mid 0.53
_exptl_crystal_size_min 0.36
_refine_diff_density_max 1.485
_refine_diff_density_min -0.589
_refine_diff_density_rms 0.102
_refine_ls_extinction_method none
_refine_ls_goodness_of_fit_ref 1.094
_refine_ls_hydrogen_treatment mixed
_refine_ls_matrix_type full
_refine_ls_number_parameters 459
_refine_ls_number_reflns 11882
_refine_ls_number_restraints 0
_refine_ls_restrained_S_all 1.094
_refine_ls_R_factor_all 0.0847
_refine_ls_R_factor_gt 0.0656
_refine_ls_shift/su_max 0.002
_refine_ls_shift/su_mean 0.000
_refine_ls_structure_factor_coef Fsqd
_refine_ls_weighting_details 'calc w=1/[\s^2^(Fo^2^)+(0.0631P)^2^+7.2157P] where P=(Fo^2^+2Fc^2^)/3'
_refine_ls_weighting_scheme calc
_refine_ls_wR_factor_gt 0.1880
_refine_ls_wR_factor_ref 0.1930
_reflns_number_gt 8658
_reflns_number_total 11882
_reflns_threshold_expression I>2\s(I)
_cod_data_source_file om801135d_si_001.cif
_cod_data_source_block grem26
_cod_original_cell_volume 2232.51(17)
_cod_original_sg_symbol_H-M P-1
_cod_database_code 4068863

loop_
_symmetry_equiv_pos_as_xyz
'x, y, z'
'-x, -y, -z'

loop_
_atom_site_label
_atom_site_type_symbol
_atom_site_fract_x
_atom_site_fract_y
_atom_site_fract_z
_atom_site_U_iso_or_equiv
_atom_site_adp_type
_atom_site_occupancy
_atom_site_symmetry_multiplicity
_atom_site_calc_flag
_atom_site_refinement_flags
Mn1 Mn 0.39515(5) 0.48516(5) 0.16887(4) 0.02583(14) Uani 1 1 d .
Mn2 Mn 0.80115(5) 0.23753(5) 0.31952(4) 0.02581(14) Uani 1 1 d .
Si1 Si 0.23210(10) 0.21415(9) 0.13997(7) 0.0291(2) Uani 1 1 d .
Si2 Si 0.19459(11) 0.62828(10) 0.20001(8) 0.0338(3) Uani 1 1 d .
Si3 Si 0.95060(10) 0.03503(9) 0.30383(7) 0.0273(2) Uani 1 1 d .
Si4 Si 0.58205(10) 0.09600(10) 0.37042(8) 0.0287(2) Uani 1 1 d .
N1 N 0.5289(3) 0.5618(3) 0.3167(2) 0.0325(7) Uani 1 1 d .
N2 N 0.5482(3) 0.5481(3) 0.1279(2) 0.0291(7) Uani 1 1 d .
N3 N 0.8878(3) 0.4282(3) 0.3510(2) 0.0307(7) Uani 1 1 d .
N4 N 0.7274(3) 0.2123(3) 0.1707(2) 0.0293(7) Uani 1 1 d .
C1 C 0.3697(4) 0.3046(3) 0.1379(3) 0.0289(8) Uani 1 1 d .
C2 C 0.2200(5) 0.0594(4) 0.1224(4) 0.0543(14) Uani 1 1 d .
H2A H 0.2274 0.0282 0.0665 0.081 Uiso 1 1 calc R
H2B H 0.1401 0.0155 0.1180 0.081 Uiso 1 1 calc R
H2C H 0.2862 0.0533 0.1735 0.081 Uiso 1 1 calc R
C3 C 0.2287(5) 0.2701(4) 0.2516(3) 0.0434(11) Uani 1 1 d .
H3A H 0.2978 0.2622 0.2994 0.065 Uiso 1 1 calc R
H3B H 0.1510 0.2259 0.2503 0.065 Uiso 1 1 calc R
H3C H 0.2354 0.3515 0.2636 0.065 Uiso 1 1 calc R
C4 C 0.0909(4) 0.2161(4) 0.0496(3) 0.0418(10) Uani 1 1 d .
H4A H 0.0911 0.2956 0.0582 0.063 Uiso 1 1 calc R
H4B H 0.0178 0.1695 0.0528 0.063 Uiso 1 1 calc R
H4C H 0.0896 0.1842 -0.0096 0.063 Uiso 1 1 calc R
C5 C 0.2870(4) 0.5950(4) 0.1394(3) 0.0359(9) Uani 1 1 d .
C6 C 0.0588(5) 0.5006(4) 0.1710(4) 0.0508(13) Uani 1 1 d .
H6A H 0.0012 0.4810 0.1076 0.076 Uiso 1 1 calc R
H6B H 0.0176 0.5186 0.2099 0.076 Uiso 1 1 calc R
H6C H 0.0862 0.4351 0.1801 0.076 Uiso 1 1 calc R
C7 C 0.2880(5) 0.6756(6) 0.3240(4) 0.0658(18) Uani 1 1 d .
H7A H 0.2999 0.6087 0.3428 0.099 Uiso 1 1 calc R
H7B H 0.2451 0.7115 0.3550 0.099 Uiso 1 1 calc R
H7C H 0.3683 0.7314 0.3396 0.099 Uiso 1 1 calc R
C8 C 0.1319(6) 0.7448(5) 0.1750(5) 0.0673(17) Uani 1 1 d .
H8A H 0.1999 0.8152 0.1909 0.101 Uiso 1 1 calc R
H8B H 0.0853 0.7594 0.2105 0.101 Uiso 1 1 calc R
H8C H 0.0773 0.7210 0.1105 0.101 Uiso 1 1 calc R
C9 C 0.5492(4) 0.4977(4) 0.3700(3) 0.0350(9) Uani 1 1 d .
H9 H 0.5074 0.4169 0.3450 0.042 Uiso 1 1 calc R
C10 C 0.6300(5) 0.5438(5) 0.4616(3) 0.0460(11) Uani 1 1 d .
H10 H 0.6419 0.4955 0.4986 0.055 Uiso 1 1 calc R
C11 C 0.6916(5) 0.6604(5) 0.4970(3) 0.0481(12) Uani 1 1 d .
H11 H 0.7480 0.6941 0.5589 0.058 Uiso 1 1 calc R
C12 C 0.6710(4) 0.7268(4) 0.4424(3) 0.0461(12) Uani 1 1 d .
H12 H 0.7122 0.8077 0.4657 0.055 Uiso 1 1 calc R
C13 C 0.5892(4) 0.6750(4) 0.3523(3) 0.0391(10) Uani 1 1 d .
H13 H 0.5755 0.7219 0.3144 0.047 Uiso 1 1 calc R
C14 C 0.6079(4) 0.4787(4) 0.1069(3) 0.0315(8) Uani 1 1 d .
H14 H 0.5820 0.4015 0.1068 0.038 Uiso 1 1 calc R
C15 C 0.7054(4) 0.5139(4) 0.0853(3) 0.0385(10) Uani 1 1 d .
H15 H 0.7460 0.4619 0.0714 0.046 Uiso 1 1 calc R
C16 C 0.7429(4) 0.6239(4) 0.0840(3) 0.0400(10) Uani 1 1 d .
H16 H 0.8104 0.6501 0.0697 0.048 Uiso 1 1 calc R
C17 C 0.6815(4) 0.6963(4) 0.1036(3) 0.0404(10) Uani 1 1 d .
H17 H 0.7046 0.7731 0.1021 0.049 Uiso 1 1 calc R
C18 C 0.5856(4) 0.6553(4) 0.1255(3) 0.0355(9) Uani 1 1 d .
H18 H 0.5439 0.7060 0.1397 0.043 Uiso 1 1 calc R
C19 C 0.9584(4) 0.1807(4) 0.3568(3) 0.0306(8) Uani 1 1 d .
C20 C 0.8858(4) -0.0001(4) 0.1772(3) 0.0384(10) Uani 1 1 d .
H20A H 0.7989 -0.0056 0.1535 0.058 Uiso 1 1 calc R
H20B H 0.8928 -0.0737 0.1505 0.058 Uiso 1 1 calc R
H20C H 0.9319 0.0609 0.1619 0.058 Uiso 1 1 calc R
C21 C 1.1039(4) 0.0113(4) 0.3403(4) 0.0497(13) Uani 1 1 d .
H21A H 1.1590 0.0636 0.3243 0.074 Uiso 1 1 calc R
H21B H 1.0922 -0.0686 0.3097 0.074 Uiso 1 1 calc R
H21C H 1.1404 0.0265 0.4058 0.074 Uiso 1 1 calc R
C22 C 0.8516(4) -0.0776(4) 0.3292(3) 0.0397(10) Uani 1 1 d .
H22A H 0.8857 -0.0642 0.3945 0.060 Uiso 1 1 calc R
H22B H 0.8491 -0.1539 0.2982 0.060 Uiso 1 1 calc R
H22C H 0.7679 -0.0737 0.3080 0.060 Uiso 1 1 calc R
C23 C 0.6440(4) 0.2282(4) 0.3490(3) 0.0289(8) Uani 1 1 d .
C24 C 0.5238(5) -0.0303(4) 0.2651(3) 0.0458(11) Uani 1 1 d .
H24A H 0.4528 -0.0245 0.2175 0.069 Uiso 1 1 calc R
H24B H 0.4990 -0.1021 0.2782 0.069 Uiso 1 1 calc R
H24C H 0.5894 -0.0298 0.2449 0.069 Uiso 1 1 calc R
C25 C 0.7066(4) 0.0742(4) 0.4639(3) 0.0343(9) Uani 1 1 d .
H25A H 0.7759 0.0738 0.4482 0.051 Uiso 1 1 calc R
H25B H 0.6741 0.0004 0.4721 0.051 Uiso 1 1 calc R
H25C H 0.7346 0.1369 0.5201 0.051 Uiso 1 1 calc R
C26 C 0.4515(5) 0.0905(6) 0.4040(4) 0.0559(14) Uani 1 1 d .
H26A H 0.4795 0.1527 0.4605 0.084 Uiso 1 1 calc R
H26B H 0.4234 0.0161 0.4127 0.084 Uiso 1 1 calc R
H26C H 0.3834 0.0998 0.3564 0.084 Uiso 1 1 calc R
C27 C 0.8142(4) 0.4886(4) 0.3197(3) 0.0352(9) Uani 1 1 d .
H27 H 0.7287 0.4484 0.2840 0.042 Uiso 1 1 calc R
C28 C 0.8574(5) 0.6053(4) 0.3373(3) 0.0421(10) Uani 1 1 d .
H28 H 0.8034 0.6450 0.3129 0.051 Uiso 1 1 calc R
C29 C 0.9811(4) 0.6643(4) 0.3910(3) 0.0390(10) Uani 1 1 d .
H29 H 1.0130 0.7456 0.4057 0.047 Uiso 1 1 calc R
C30 C 1.0568(4) 0.6044(4) 0.4227(3) 0.0393(10) Uani 1 1 d .
H30 H 1.1423 0.6431 0.4597 0.047 Uiso 1 1 calc R
C31 C 1.0066(4) 0.4859(4) 0.3998(3) 0.0351(9) Uani 1 1 d .
H31 H 1.0601 0.4441 0.4203 0.042 Uiso 1 1 calc R
C32 C 0.8060(4) 0.2417(4) 0.1339(3) 0.0375(10) Uani 1 1 d .
H32 H 0.8919 0.2733 0.1718 0.045 Uiso 1 1 calc R
C33 C 0.7657(5) 0.2275(4) 0.0426(3) 0.0447(11) Uani 1 1 d .
H33 H 0.8231 0.2499 0.0184 0.054 Uiso 1 1 calc R
C34 C 0.6418(6) 0.1806(4) -0.0128(3) 0.0485(13) Uani 1 1 d .
H34 H 0.6126 0.1692 -0.0758 0.058 Uiso 1 1 calc R
C35 C 0.5611(5) 0.1505(4) 0.0241(3) 0.0438(11) Uani 1 1 d .
H35 H 0.4749 0.1186 -0.0128 0.053 Uiso 1 1 calc R
C36 C 0.6072(4) 0.1673(3) 0.1161(3) 0.0343(9) Uani 1 1 d .
H36 H 0.5509 0.1460 0.1414 0.041 Uiso 1 1 calc R
H1A H 0.371(6) 0.277(5) 0.072(5) 0.08(2) Uiso 1 1 d .
H1B H 0.446(5) 0.301(4) 0.181(4) 0.043(14) Uiso 1 1 d .
H5A H 0.233(5) 0.564(4) 0.069(4) 0.047(14) Uiso 1 1 d .
H5B H 0.355(5) 0.662(5) 0.145(4) 0.052(15) Uiso 1 1 d .
H19A H 0.990(5) 0.197(5) 0.418(4) 0.061(17) Uiso 1 1 d .
H19B H 1.028(5) 0.228(5) 0.350(4) 0.053(16) Uiso 1 1 d .
H23A H 0.574(5) 0.236(5) 0.304(4) 0.049(15) Uiso 1 1 d .
H23B H 0.675(5) 0.296(4) 0.405(4) 0.044(14) Uiso 1 1 d .

loop_
_atom_site_aniso_label
_atom_site_aniso_U_11
_atom_site_aniso_U_22
_atom_site_aniso_U_33
_atom_site_aniso_U_23
_atom_site_aniso_U_13
_atom_site_aniso_U_12
Mn1 0.0258(3) 0.0259(3) 0.0252(3) 0.0074(2) 0.0108(2) 0.0084(2)
Mn2 0.0265(3) 0.0260(3) 0.0258(3) 0.0097(2) 0.0110(2) 0.0092(2)
Si1 0.0313(6) 0.0251(5) 0.0275(5) 0.0075(4) 0.0112(4) 0.0065(4)
Si2 0.0343(6) 0.0343(6) 0.0344(6) 0.0067(5) 0.0168(5) 0.0144(5)
Si3 0.0263(5) 0.0283(5) 0.0266(5) 0.0082(4) 0.0093(4) 0.0115(4)
Si4 0.0253(5) 0.0345(6) 0.0299(5) 0.0130(4) 0.0134(4) 0.0111(4)
N1 0.0287(17) 0.0331(17) 0.0275(16) 0.0044(13) 0.0079(14) 0.0074(14)
N2 0.0287(16) 0.0277(16) 0.0276(16) 0.0081(13) 0.0106(14) 0.0062(13)
N3 0.0351(18) 0.0273(16) 0.0308(16) 0.0100(13) 0.0174(15) 0.0063(14)
N4 0.0335(17) 0.0296(16) 0.0266(16) 0.0116(13) 0.0114(14) 0.0135(14)
C1 0.033(2) 0.0273(18) 0.0251(18) 0.0064(15) 0.0128(16) 0.0087(16)
C2 0.058(3) 0.030(2) 0.067(3) 0.016(2) 0.021(3) 0.008(2)
C3 0.046(3) 0.046(3) 0.036(2) 0.014(2) 0.020(2) 0.006(2)
C4 0.032(2) 0.046(3) 0.039(2) 0.0064(19) 0.0104(19) 0.0111(19)
C5 0.041(2) 0.044(2) 0.037(2) 0.0181(19) 0.023(2) 0.024(2)
C6 0.043(3) 0.046(3) 0.061(3) 0.005(2) 0.027(3) 0.013(2)
C7 0.050(3) 0.094(5) 0.042(3) -0.006(3) 0.027(3) 0.015(3)
C8 0.072(4) 0.059(3) 0.099(5) 0.032(3) 0.049(4) 0.044(3)
C9 0.033(2) 0.038(2) 0.030(2) 0.0077(17) 0.0110(17) 0.0113(17)
C10 0.042(3) 0.063(3) 0.030(2) 0.016(2) 0.011(2) 0.020(2)
C11 0.038(2) 0.061(3) 0.028(2) -0.004(2) 0.0075(19) 0.012(2)
C12 0.040(2) 0.039(2) 0.041(2) -0.005(2) 0.010(2) 0.009(2)
C13 0.039(2) 0.033(2) 0.039(2) 0.0060(18) 0.013(2) 0.0111(18)
C14 0.033(2) 0.0313(19) 0.0277(18) 0.0080(15) 0.0116(16) 0.0086(16)
C15 0.035(2) 0.049(3) 0.034(2) 0.0126(19) 0.0157(19) 0.017(2)
C16 0.033(2) 0.049(3) 0.032(2) 0.0092(19) 0.0172(19) 0.0018(19)
C17 0.040(2) 0.036(2) 0.037(2) 0.0143(18) 0.0122(19) 0.0002(18)
C18 0.035(2) 0.0292(19) 0.043(2) 0.0142(17) 0.0164(19) 0.0105(17)
C19 0.029(2) 0.0313(19) 0.0261(19) 0.0062(15) 0.0072(16) 0.0099(16)
C20 0.044(2) 0.032(2) 0.033(2) 0.0072(17) 0.0131(19) 0.0106(18)
C21 0.034(2) 0.048(3) 0.060(3) 0.007(2) 0.012(2) 0.021(2)
C22 0.043(2) 0.033(2) 0.048(3) 0.0157(19) 0.022(2) 0.0150(19)
C23 0.030(2) 0.033(2) 0.0276(18) 0.0104(16) 0.0137(16) 0.0135(16)
C24 0.040(3) 0.040(2) 0.043(3) 0.005(2) 0.009(2) 0.008(2)
C25 0.038(2) 0.042(2) 0.031(2) 0.0179(18) 0.0159(18) 0.0204(19)
C26 0.038(3) 0.082(4) 0.070(4) 0.039(3) 0.037(3) 0.024(3)
C27 0.033(2) 0.032(2) 0.042(2) 0.0127(17) 0.0149(19) 0.0123(17)
C28 0.046(3) 0.035(2) 0.052(3) 0.017(2) 0.023(2) 0.016(2)
C29 0.051(3) 0.0267(19) 0.035(2) 0.0057(16) 0.020(2) 0.0064(18)
C30 0.036(2) 0.037(2) 0.030(2) 0.0081(17) 0.0067(18) 0.0002(18)
C31 0.032(2) 0.035(2) 0.033(2) 0.0115(17) 0.0101(17) 0.0079(17)
C32 0.036(2) 0.040(2) 0.037(2) 0.0169(18) 0.0135(19) 0.0124(18)
C33 0.067(3) 0.045(3) 0.038(2) 0.019(2) 0.032(2) 0.026(2)
C34 0.079(4) 0.040(2) 0.026(2) 0.0112(18) 0.018(2) 0.024(2)
C35 0.047(3) 0.035(2) 0.034(2) 0.0064(18) 0.003(2) 0.013(2)
C36 0.036(2) 0.0288(19) 0.035(2) 0.0083(16) 0.0132(18) 0.0114(17)

loop_
_atom_type_symbol
_atom_type_description
_atom_type_scat_dispersion_real
_atom_type_scat_dispersion_imag
_atom_type_scat_source
Mn Mn 0.3368 0.7283 'International Tables Vol C Tables 4.2.6.8 and 6.1.1.4'
Si Si 0.0817 0.0704 'International Tables Vol C Tables 4.2.6.8 and 6.1.1.4'
N N 0.0061 0.0033 'International Tables Vol C Tables 4.2.6.8 and 6.1.1.4'
C C 0.0033 0.0016 'International Tables Vol C Tables 4.2.6.8 and 6.1.1.4'
H H 0.0000 0.0000 'International Tables Vol C Tables 4.2.6.8 and 6.1.1.4'

loop_
_geom_angle_atom_site_label_1
_geom_angle_atom_site_label_2
_geom_angle_atom_site_label_3
_geom_angle
C5 Mn1 C1 138.69(18)
C5 Mn1 N2 103.83(15)
C1 Mn1 N2 101.35(14)
C5 Mn1 N1 107.42(16)
C1 Mn1 N1 104.42(14)
N2 Mn1 N1 90.74(12)
C23 Mn2 C19 138.46(17)
C23 Mn2 N4 104.14(14)
C19 Mn2 N4 108.12(15)
C23 Mn2 N3 102.46(14)
C19 Mn2 N3 102.51(15)
N4 Mn2 N3 90.87(12)
C1 Si1 C4 110.2(2)
C1 Si1 C2 114.6(2)
C4 Si1 C2 106.6(2)
C1 Si1 C3 109.8(2)
C4 Si1 C3 108.3(2)
C2 Si1 C3 106.9(3)
C5 Si2 C7 110.7(2)
C5 Si2 C8 113.7(3)
C7 Si2 C8 106.8(3)
C5 Si2 C6 111.7(2)
C7 Si2 C6 107.6(3)
C8 Si2 C6 105.9(3)
C19 Si3 C22 112.8(2)
C19 Si3 C21 114.3(2)
C22 Si3 C21 104.9(2)
C19 Si3 C20 110.5(2)
C22 Si3 C20 107.5(2)
C21 Si3 C20 106.4(2)
C23 Si4 C26 115.4(2)
C23 Si4 C25 110.0(2)
C26 Si4 C25 106.6(2)
C23 Si4 C24 109.2(2)
C26 Si4 C24 107.0(3)
C25 Si4 C24 108.4(2)
C9 N1 C13 118.1(4)
C9 N1 Mn1 121.9(3)
C13 N1 Mn1 120.1(3)
C18 N2 C14 116.8(4)
C18 N2 Mn1 122.7(3)
C14 N2 Mn1 120.5(3)
C31 N3 C27 117.4(4)
C31 N3 Mn2 124.3(3)
C27 N3 Mn2 118.3(3)
C36 N4 C32 118.0(4)
C36 N4 Mn2 122.5(3)
C32 N4 Mn2 119.6(3)
Si1 C1 Mn1 115.9(2)
Si1 C1 H1A 111(3)
Mn1 C1 H1A 107(3)
Si1 C1 H1B 113(3)
Mn1 C1 H1B 104(3)
H1A C1 H1B 105(4)
Si1 C2 H2A 109.5
Si1 C2 H2B 109.5
H2A C2 H2B 109.5
Si1 C2 H2C 109.5
H2A C2 H2C 109.5
H2B C2 H2C 109.5
Si1 C3 H3A 109.5
Si1 C3 H3B 109.5
H3A C3 H3B 109.5
Si1 C3 H3C 109.5
H3A C3 H3C 109.5
H3B C3 H3C 109.5
Si1 C4 H4A 109.5
Si1 C4 H4B 109.5
H4A C4 H4B 109.5
Si1 C4 H4C 109.5
H4A C4 H4C 109.5
H4B C4 H4C 109.5
Si2 C5 Mn1 122.7(2)
Si2 C5 H5A 111(3)
Mn1 C5 H5A 107(3)
Si2 C5 H5B 116(3)
Mn1 C5 H5B 97(3)
H5A C5 H5B 101(4)
Si2 C6 H6A 109.5
Si2 C6 H6B 109.5
H6A C6 H6B 109.5
Si2 C6 H6C 109.5
H6A C6 H6C 109.5
H6B C6 H6C 109.5
Si2 C7 H7A 109.5
Si2 C7 H7B 109.5
H7A C7 H7B 109.5
Si2 C7 H7C 109.5
H7A C7 H7C 109.5
H7B C7 H7C 109.5
Si2 C8 H8A 109.5
Si2 C8 H8B 109.5
H8A C8 H8B 109.5
Si2 C8 H8C 109.5
H8A C8 H8C 109.5
H8B C8 H8C 109.5
N1 C9 C10 122.6(4)
N1 C9 H9 118.7
C10 C9 H9 118.7
C11 C10 C9 118.4(5)
C11 C10 H10 120.8
C9 C10 H10 120.8
C12 C11 C10 119.2(4)
C12 C11 H11 120.4
C10 C11 H11 120.4
C11 C12 C13 119.1(5)
C11 C12 H12 120.5
C13 C12 H12 120.5
N1 C13 C12 122.6(5)
N1 C13 H13 118.7
C12 C13 H13 118.7
N2 C14 C15 123.1(4)
N2 C14 H14 118.5
C15 C14 H14 118.5
C16 C15 C14 119.3(4)
C16 C15 H15 120.4
C14 C15 H15 120.4
C15 C16 C17 118.8(4)
C15 C16 H16 120.6
C17 C16 H16 120.6
C16 C17 C18 118.6(4)
C16 C17 H17 120.7
C18 C17 H17 120.7
N2 C18 C17 123.4(4)
N2 C18 H18 118.3
C17 C18 H18 118.3
Si3 C19 Mn2 122.6(2)
Si3 C19 H19A 110(4)
Mn2 C19 H19A 106(4)
Si3 C19 H19B 102(3)
Mn2 C19 H19B 113(3)
H19A C19 H19B 101(5)
Si3 C20 H20A 109.5
Si3 C20 H20B 109.5
H20A C20 H20B 109.5
Si3 C20 H20C 109.5
H20A C20 H20C 109.5
H20B C20 H20C 109.5
Si3 C21 H21A 109.5
Si3 C21 H21B 109.5
H21A C21 H21B 109.5
Si3 C21 H21C 109.5
H21A C21 H21C 109.5
H21B C21 H21C 109.5
Si3 C22 H22A 109.5
Si3 C22 H22B 109.5
H22A C22 H22B 109.5
Si3 C22 H22C 109.5
H22A C22 H22C 109.5
H22B C22 H22C 109.5
Si4 C23 Mn2 114.8(2)
Si4 C23 H23A 105(3)
Mn2 C23 H23A 116(3)
Si4 C23 H23B 110(3)
Mn2 C23 H23B 104(3)
H23A C23 H23B 107(4)
Si4 C24 H24A 109.5
Si4 C24 H24B 109.5
H24A C24 H24B 109.5
Si4 C24 H24C 109.5
H24A C24 H24C 109.5
H24B C24 H24C 109.5
Si4 C25 H25A 109.5
Si4 C25 H25B 109.5
H25A C25 H25B 109.5
Si4 C25 H25C 109.5
H25A C25 H25C 109.5
H25B C25 H25C 109.5
Si4 C26 H26A 109.5
Si4 C26 H26B 109.5
H26A C26 H26B 109.5
Si4 C26 H26C 109.5
H26A C26 H26C 109.5
H26B C26 H26C 109.5
N3 C27 C28 122.8(4)
N3 C27 H27 118.6
C28 C27 H27 118.6
C27 C28 C29 118.7(4)
C27 C28 H28 120.6
C29 C28 H28 120.6
C30 C29 C28 119.2(4)
C30 C29 H29 120.4
C28 C29 H29 120.4
C29 C30 C31 118.6(4)
C29 C30 H30 120.7
C31 C30 H30 120.7
N3 C31 C30 123.2(4)
N3 C31 H31 118.4
C30 C31 H31 118.4
N4 C32 C33 122.0(4)
N4 C32 H32 119.0
C33 C32 H32 119.0
C34 C33 C32 119.3(5)
C34 C33 H33 120.3
C32 C33 H33 120.3
C35 C34 C33 119.1(4)
C35 C34 H34 120.5
C33 C34 H34 120.5
C34 C35 C36 118.8(5)
C34 C35 H35 120.6
C36 C35 H35 120.6
N4 C36 C35 122.8(4)
N4 C36 H36 118.6
C35 C36 H36 118.6

loop_
_geom_bond_atom_site_label_1
_geom_bond_atom_site_label_2
_geom_bond_distance
Mn1 C5 2.143(4)
Mn1 C1 2.144(4)
Mn1 N2 2.260(3)
Mn1 N1 2.263(3)
Mn2 C23 2.145(4)
Mn2 C19 2.150(4)
Mn2 N4 2.244(3)
Mn2 N3 2.251(3)
Si1 C1 1.827(4)
Si1 C4 1.862(5)
Si1 C2 1.871(5)
Si1 C3 1.872(5)
Si2 C5 1.835(5)
Si2 C7 1.856(6)
Si2 C8 1.862(6)
Si2 C6 1.863(5)
Si3 C19 1.827(4)
Si3 C22 1.868(5)
Si3 C21 1.883(5)
Si3 C20 1.885(4)
Si4 C23 1.825(4)
Si4 C26 1.875(5)
Si4 C25 1.879(4)
Si4 C24 1.885(5)
N1 C9 1.318(6)
N1 C13 1.334(5)
N2 C18 1.334(5)
N2 C14 1.335(5)
N3 C31 1.322(5)
N3 C27 1.349(5)
N4 C36 1.335(5)
N4 C32 1.344(6)
C1 H1A 1.09(7)
C1 H1B 0.98(5)
C2 H2A 0.9800
C2 H2B 0.9800
C2 H2C 0.9800
C3 H3A 0.9800
C3 H3B 0.9800
C3 H3C 0.9800
C4 H4A 0.9800
C4 H4B 0.9800
C4 H4C 0.9800
C5 H5A 1.05(5)
C5 H5B 1.00(6)
C6 H6A 0.9800
C6 H6B 0.9800
C6 H6C 0.9800
C7 H7A 0.9800
C7 H7B 0.9800
C7 H7C 0.9800
C8 H8A 0.9800
C8 H8B 0.9800
C8 H8C 0.9800
C9 C10 1.397(6)
C9 H9 0.9500
C10 C11 1.373(7)
C10 H10 0.9500
C11 C12 1.357(8)
C11 H11 0.9500
C12 C13 1.384(6)
C12 H12 0.9500
C13 H13 0.9500
C14 C15 1.378(6)
C14 H14 0.9500
C15 C16 1.362(7)
C15 H15 0.9500
C16 C17 1.372(7)
C16 H16 0.9500
C17 C18 1.379(6)
C17 H17 0.9500
C18 H18 0.9500
C19 H19A 0.91(6)
C19 H19B 0.97(6)
C20 H20A 0.9800
C20 H20B 0.9800
C20 H20C 0.9800
C21 H21A 0.9800
C21 H21B 0.9800
C21 H21C 0.9800
C22 H22A 0.9800
C22 H22B 0.9800
C22 H22C 0.9800
C23 H23A 0.96(6)
C23 H23B 1.00(5)
C24 H24A 0.9800
C24 H24B 0.9800
C24 H24C 0.9800
C25 H25A 0.9800
C25 H25B 0.9800
C25 H25C 0.9800
C26 H26A 0.9800
C26 H26B 0.9800
C26 H26C 0.9800
C27 C28 1.370(6)
C27 H27 0.9500
C28 C29 1.380(7)
C28 H28 0.9500
C29 C30 1.363(7)
C29 H29 0.9500
C30 C31 1.386(6)
C30 H30 0.9500
C31 H31 0.9500
C32 C33 1.382(6)
C32 H32 0.9500
C33 C34 1.373(8)
C33 H33 0.9500
C34 C35 1.368(8)
C34 H34 0.9500
C35 C36 1.385(6)
C35 H35 0.9500
C36 H36 0.9500

loop_
_geom_torsion_atom_site_label_1
_geom_torsion_atom_site_label_2
_geom_torsion_atom_site_label_3
_geom_torsion_atom_site_label_4
_geom_torsion
C5 Mn1 N1 C9 135.8(4)
C1 Mn1 N1 C9 -17.6(4)
N2 Mn1 N1 C9 -119.5(3)
C5 Mn1 N1 C13 -43.9(4)
C1 Mn1 N1 C13 162.8(3)
N2 Mn1 N1 C13 60.9(3)
C5 Mn1 N2 C18 25.0(4)
C1 Mn1 N2 C18 172.0(3)
N1 Mn1 N2 C18 -83.1(3)
C5 Mn1 N2 C14 -156.7(3)
C1 Mn1 N2 C14 -9.7(3)
N1 Mn1 N2 C14 95.2(3)
C23 Mn2 N3 C31 132.8(3)
C19 Mn2 N3 C31 -13.7(4)
N4 Mn2 N3 C31 -122.5(3)
C23 Mn2 N3 C27 -45.9(3)
C19 Mn2 N3 C27 167.5(3)
N4 Mn2 N3 C27 58.8(3)
C23 Mn2 N4 C36 -17.7(3)
C19 Mn2 N4 C36 135.8(3)
N3 Mn2 N4 C36 -120.7(3)
C23 Mn2 N4 C32 163.2(3)
C19 Mn2 N4 C32 -43.3(3)
N3 Mn2 N4 C32 60.2(3)
C4 Si1 C1 Mn1 64.7(3)
C2 Si1 C1 Mn1 -175.0(2)
C3 Si1 C1 Mn1 -54.6(3)
C5 Mn1 C1 Si1 -41.6(3)
N2 Mn1 C1 Si1 -168.3(2)
N1 Mn1 C1 Si1 98.0(2)
C7 Si2 C5 Mn1 49.8(4)
C8 Si2 C5 Mn1 170.0(3)
C6 Si2 C5 Mn1 -70.1(4)
C1 Mn1 C5 Si2 81.2(4)
N2 Mn1 C5 Si2 -152.8(3)
N1 Mn1 C5 Si2 -57.6(3)
C13 N1 C9 C10 0.7(7)
Mn1 N1 C9 C10 -179.0(4)
N1 C9 C10 C11 -0.9(8)
C9 C10 C11 C12 0.9(8)
C10 C11 C12 C13 -0.6(8)
C9 N1 C13 C12 -0.3(7)
Mn1 N1 C13 C12 179.3(4)
C11 C12 C13 N1 0.3(8)
C18 N2 C14 C15 1.3(6)
Mn1 N2 C14 C15 -177.1(3)
N2 C14 C15 C16 -0.7(6)
C14 C15 C16 C17 -0.5(7)
C15 C16 C17 C18 1.2(7)
C14 N2 C18 C17 -0.6(6)
Mn1 N2 C18 C17 177.8(3)
C16 C17 C18 N2 -0.6(7)
C22 Si3 C19 Mn2 -66.0(3)
C21 Si3 C19 Mn2 174.3(3)
C20 Si3 C19 Mn2 54.3(3)
C23 Mn2 C19 Si3 82.3(3)
N4 Mn2 C19 Si3 -56.9(3)
N3 Mn2 C19 Si3 -152.0(2)
C26 Si4 C23 Mn2 176.0(2)
C25 Si4 C23 Mn2 55.3(3)
C24 Si4 C23 Mn2 -63.5(3)
C19 Mn2 C23 Si4 -33.3(4)
N4 Mn2 C23 Si4 106.8(2)
N3 Mn2 C23 Si4 -159.1(2)
C31 N3 C27 C28 -0.6(7)
Mn2 N3 C27 C28 178.2(4)
N3 C27 C28 C29 -1.6(7)
C27 C28 C29 C30 1.9(7)
C28 C29 C30 C31 -0.1(7)
C27 N3 C31 C30 2.6(6)
Mn2 N3 C31 C30 -176.2(3)
C29 C30 C31 N3 -2.2(7)
C36 N4 C32 C33 0.5(6)
Mn2 N4 C32 C33 179.6(3)
N4 C32 C33 C34 -0.8(7)
C32 C33 C34 C35 0.9(7)
C33 C34 C35 C36 -0.6(7)
C32 N4 C36 C35 -0.2(6)
Mn2 N4 C36 C35 -179.3(3)
C34 C35 C36 N4 0.3(7)
